data_7222606
loop_
_publ_author_name
'Hoch, C.'
'Roehr, C.'

_publ_section_title
;
 Alkalimetall-Oxosilicate A6 (Si3 O9) und A6 (Si2 O7) (A = Rb, Cs):
 Darstellung und Kristallstruktur
;
_journal_name_full
;
Zeitschrift fuer Naturforschung, Teil B. Anorganische Chemie, Organische 
Chemie (42,1987-)
;
_journal_page_first 423
_journal_page_last 430
_journal_volume 56
_journal_year 2001
_chemical_formula_sum 'Cs6 O9 Si3'
_chemical_name_systematic 'Cs6 (Si3 O9)'
_space_group_IT_number 14
_symmetry_space_group_name_Hall '-P 2ybc'
_symmetry_space_group_name_H-M 'P 1 21/c 1'
_cell_angle_alpha 90
_cell_angle_beta 108.23
_cell_angle_gamma 90
_cell_formula_units_Z 4
_cell_length_a 6.847
_cell_length_b 13.757
_cell_length_c 17.036
_cell_volume 1524.150
_citation_journal_id_ASTM ZNBSEN
_cod_data_source_file Hoch_ZNBSEN_2001_68.cif
_cod_data_source_block Cs6O9Si3
_cod_original_cell_volume 1524.15
_cod_database_code 7222606

loop_
_symmetry_equiv_pos_as_xyz
x,y,z
-x,y+1/2,-z+1/2
-x,-y,-z
x,-y-1/2,z-1/2

loop_
_atom_site_label
_atom_site_type_symbol
_atom_site_fract_x
_atom_site_fract_y
_atom_site_fract_z
_atom_site_occupancy
_atom_site_U_iso_or_equiv
Cs4 Cs+1 0.13598 0.8101 0.30804 1 0.0
Cs3 Cs+1 0.34204 0.51255 0.28197 1 0.0
Cs5 Cs+1 0.12105 0.11918 0.36483 1 0.0
Cs2 Cs+1 0.28352 0.58824 0.03316 1 0.0
Si2 Si+4 0.1708 0.13292 0.13418 1 0.0
Si3 Si+4 0.2757 0.34529 0.10592 1 0.0
O8 O-2 0.4064 0.3616 0.045 1 0.0
O2 O-2 0.1468 0.2411 0.0861 1 0.0
O6 O-2 0.2758 0.0578 0.0881 1 0.0
Cs6 Cs+1 0.55239 0.15295 0.00706 1 0.0
Cs1 Cs+1 0.01088 0.61001 0.58529 1 0.0
O4 O-2 0.6869 0.2268 0.3255 1 0.0
O1 O-2 0.3281 0.1551 0.2292 1 0.0
O7 O-2 0.0485 0.6018 0.3597 1 0.0
O5 O-2 0.3218 0.2957 0.3342 1 0.0
O9 O-2 0.1172 0.4298 0.1078 1 0.0
Si1 Si+4 0.451 0.2534 0.27859 1 0.0
O3 O-2 0.4417 0.3295 0.2008 1 0.0
